data_4319160
_publ_author_name 'Andrea Erxleben'
_publ_contact_author_address
; Universitaet Dortmund
  Fachbereich Chemie, ACIII
  Otto-Hahn-Str. 6
  D-44221 Dortmund
  Germany
;
_publ_contact_author_email AERX@platon.chemie.uni-dortmund.de
_publ_contact_author_fax +49(0)231-7553797
_publ_contact_author_name 'Dr. Andrea Erxleben'
_publ_contact_author_phone +49(0)231-7553845
_publ_section_title
;
 Mono- and Dinuclear Zinc Complexes Derived from Unsymmetric Binucleating
 Ligands: Synthesis, Characterization, and Formation of Tetranuclear
 Arrays
;
_journal_name_full 'Inorganic Chemistry'
_journal_page_first 208
_journal_page_last 213
_journal_paper_doi 10.1021/ic000600z
_journal_volume 40
_journal_year 2001
_chemical_formula_structural '[Zn2(C12H15N2O3)2(H2O)2](NO3)2*2H2O'
_chemical_formula_sum 'C24 H38 N6 O16 Zn2'
_chemical_formula_weight 797.34
_chemical_name_systematic
; 
 ? 
;
_space_group_IT_number 14
_symmetry_cell_setting monoclinic
_symmetry_space_group_name_Hall '-P 2yn'
_symmetry_space_group_name_H-M 'P 1 21/n 1'
_atom_sites_solution_hydrogens difmap
_atom_sites_solution_primary Patterson
_atom_sites_solution_secondary difmap
_audit_creation_method SHELXL
_cell_angle_alpha 90.00
_cell_angle_beta 92.05(3)
_cell_angle_gamma 90.00
_cell_formula_units_Z 2
_cell_length_a 6.6960(10)
_cell_length_b 12.867(3)
_cell_length_c 18.482(4)
_cell_measurement_reflns_used 4909
_cell_measurement_temperature 293(2)
_cell_measurement_theta_max 24.70
_cell_measurement_theta_min 3.17
_cell_volume 1591.3(6)
_computing_cell_refinement 'Denzo, Scalepack (Z. Otwinowski, W. Minor, 1997)'
_computing_data_collection 'KappaCCD (Nonius BV, The Netherlands)   '
_computing_data_reduction 'Denzo, Scalepack (Z. Otwinowski, W. Minor, 1997)'
_computing_molecular_graphics 'Siemens SHELXTL PLUS '
_computing_publication_material SHELXL-93
_computing_structure_refinement 'SHELXL-93 (Sheldrick, 1993)'
_computing_structure_solution 'Siemens SHELXTL Ver. 5.01, (Sheldrick, 1993)'
_diffrn_ambient_temperature 293(2)
_diffrn_measurement_device 'Nonius KappaCCD'
_diffrn_measurement_method 'profile fitted'
_diffrn_radiation_monochromator graphite
_diffrn_radiation_source 'fine-focus sealed tube'
_diffrn_radiation_type MoK\a
_diffrn_radiation_wavelength 0.71069
_diffrn_reflns_av_R_equivalents 0.0199
_diffrn_reflns_av_sigmaI/netI 0.0379
_diffrn_reflns_limit_h_max 6
_diffrn_reflns_limit_h_min 0
_diffrn_reflns_limit_k_max 15
_diffrn_reflns_limit_k_min -15
_diffrn_reflns_limit_l_max 21
_diffrn_reflns_limit_l_min -21
_diffrn_reflns_number 4909
_diffrn_reflns_theta_max 24.70
_diffrn_reflns_theta_min 3.17
_exptl_absorpt_coefficient_mu 1.591
_exptl_absorpt_correction_T_max 0.8571
_exptl_absorpt_correction_T_min 0.7014
_exptl_absorpt_correction_type Scalepack
_exptl_crystal_colour colorless
_exptl_crystal_density_diffrn 1.664
_exptl_crystal_description block
_exptl_crystal_F_000 824
_exptl_crystal_size_max 0.24
_exptl_crystal_size_mid 0.10
_exptl_crystal_size_min 0.10
_refine_diff_density_max 0.346
_refine_diff_density_min -0.473
_refine_diff_density_rms 0.056
_refine_ls_extinction_method none
_refine_ls_goodness_of_fit_all 0.992
_refine_ls_goodness_of_fit_obs 1.102
_refine_ls_hydrogen_treatment isotropically
_refine_ls_matrix_type full
_refine_ls_number_parameters 285
_refine_ls_number_reflns 2540
_refine_ls_number_restraints 0
_refine_ls_restrained_S_all 1.439
_refine_ls_restrained_S_obs 1.102
_refine_ls_R_factor_all 0.0550
_refine_ls_R_factor_obs 0.0329
_refine_ls_shift/esd_max -0.002
_refine_ls_shift/esd_mean 0.000
_refine_ls_structure_factor_coef Fsqd
_refine_ls_weighting_details 'w=1/[\s^2^(Fo^2^)+(0.0605P)^2^+0.0000P] where P=(Fo^2^+2Fc^2^)/3'
_refine_ls_weighting_scheme calc
_refine_ls_wR_factor_all 0.1306
_refine_ls_wR_factor_obs 0.0853
_reflns_number_observed 1922
_reflns_number_total 2544
_reflns_observed_criterion >2sigma(I)
_cod_data_source_file ic000600z_2.cif
_cod_data_source_block 1a
_cod_depositor_comments
;
The following automatic conversions were performed:

'_refine_ls_weighting_scheme' value 'calc
w=1/[\s^2^(Fo^2^)+(0.0605P)^2^+0.0000P] where P=(Fo^2^+2Fc^2^)/3' was
changed to 'calc'. New tag '_refine_ls_weighting_details' was
created. The value of the new tag was set to
'w=1/[\s^2^(Fo^2^)+(0.0605P)^2^+0.0000P] where P=(Fo^2^+2Fc^2^)/3'.

Automatic conversion script
Id: cif_fix_values 3143 2015-03-26 13:38:13Z robertas 

The following automatic conversions were performed:
data name '_publ_contact_author_mail' replaced with
'_publ_contact_author_email' as specified in the replacement file
'/home/antanas/src/cod-tools/trunk/data/replacement-values/replacement_tags.lst'.

Automatic conversion script
Id: cif_correct_tags 4998 2017-03-02 13:24:31Z antanas 
;
_cod_database_code 4319160

loop_
_symmetry_equiv_pos_as_xyz
'x, y, z'
'-x+1/2, y+1/2, -z+1/2'
'-x, -y, -z'
'x-1/2, -y-1/2, z-1/2'

loop_
_atom_site_aniso_label
_atom_site_aniso_U_11
_atom_site_aniso_U_22
_atom_site_aniso_U_33
_atom_site_aniso_U_23
_atom_site_aniso_U_13
_atom_site_aniso_U_12
Zn1 0.0329(2) 0.0422(2) 0.0608(3) -0.0123(2) -0.01671(15) 0.00120(14)
C1 0.0288(14) 0.041(2) 0.0314(15) -0.0009(13) 0.0028(11) -0.0004(12)
C2 0.036(2) 0.040(2) 0.039(2) 0.0016(13) 0.0024(12) -0.0031(12)
C3 0.054(2) 0.040(2) 0.049(2) 0.007(2) 0.0008(15) -0.0069(15)
C4 0.050(2) 0.043(2) 0.063(2) 0.012(2) -0.003(2) 0.005(2)
C5 0.030(2) 0.056(2) 0.048(2) 0.008(2) -0.0049(13) 0.0004(14)
C6 0.0293(14) 0.046(2) 0.035(2) 0.0023(13) 0.0034(11) -0.0004(12)
C7 0.045(2) 0.042(2) 0.041(2) -0.0055(15) 0.0025(13) -0.0126(15)
C8 0.040(2) 0.051(2) 0.044(2) -0.003(2) -0.0048(13) -0.015(2)
C9 0.033(2) 0.054(2) 0.044(2) -0.009(2) -0.0023(13) -0.0099(15)
C10 0.064(2) 0.069(3) 0.039(2) -0.006(2) -0.010(2) -0.005(2)
C11 0.048(2) 0.085(3) 0.071(3) -0.005(2) -0.008(2) 0.020(2)
C12 0.027(2) 0.053(2) 0.048(2) -0.0010(15) -0.0023(12) -0.0015(13)
N1 0.0326(12) 0.0456(15) 0.0372(14) -0.0059(11) -0.0028(10) -0.0100(11)
N2 0.0386(14) 0.044(2) 0.042(2) -0.0030(13) -0.0061(11) -0.0040(11)
N3 0.065(2) 0.067(2) 0.081(3) -0.014(2) 0.008(2) -0.013(2)
O1 0.0283(10) 0.0408(12) 0.0472(12) -0.0069(9) -0.0080(8) 0.0008(8)
O2 0.0348(11) 0.0493(13) 0.065(2) -0.0122(11) -0.0140(9) 0.0017(10)
O3 0.0292(15) 0.062(2) 0.141(3) -0.010(2) -0.0227(14) 0.0001(10)
O4 0.0382(14) 0.056(2) 0.055(2) -0.0084(12) -0.0046(11) -0.0068(12)
O5 0.063(2) 0.080(2) 0.128(3) 0.016(2) -0.011(2) -0.0087(14)
O6 0.162(4) 0.139(3) 0.135(3) -0.022(3) 0.055(3) -0.097(3)
O7 0.114(3) 0.145(4) 0.185(5) 0.041(3) -0.055(3) -0.026(3)
O1W 0.098(2) 0.120(3) 0.071(2) -0.013(2) -0.026(2) 0.006(2)

loop_
_atom_site_label
_atom_site_type_symbol
_atom_site_fract_x
_atom_site_fract_y
_atom_site_fract_z
_atom_site_U_iso_or_equiv
_atom_site_thermal_displace_type
_atom_site_occupancy
_atom_site_calc_flag
_atom_site_refinement_flags
_atom_site_disorder_group
Zn1 Zn 0.14699(5) 0.05916(3) 0.05313(2) 0.0457(2) Uani 1 d . .
C1 C 0.2027(4) -0.1703(2) 0.02646(15) 0.0337(6) Uani 1 d . .
C2 C 0.1206(4) -0.2684(2) 0.0055(2) 0.0386(7) Uani 1 d . .
C3 C 0.2282(5) -0.3594(3) 0.0220(2) 0.0479(8) Uani 1 d . .
C4 C 0.4108(5) -0.3571(3) 0.0574(2) 0.0522(8) Uani 1 d . .
C5 C 0.4909(4) -0.2617(3) 0.0759(2) 0.0448(8) Uani 1 d . .
C6 C 0.3936(4) -0.1681(2) 0.06176(15) 0.0366(6) Uani 1 d . .
C7 C -0.0693(4) -0.2838(3) -0.0335(2) 0.0425(7) Uani 1 d . .
C8 C -0.3683(4) -0.2542(3) -0.1001(2) 0.0451(8) Uani 1 d . .
C9 C -0.3386(4) -0.2364(3) -0.1794(2) 0.0440(8) Uani 1 d . .
C10 C -0.4664(6) -0.2725(3) -0.3037(2) 0.0577(9) Uani 1 d . .
C11 C -0.6873(6) -0.1925(4) -0.2157(3) 0.0683(12) Uani 1 d . .
C12 C 0.5054(4) -0.0703(2) 0.0834(2) 0.0427(7) Uani 1 d . .
N1 N -0.1922(3) -0.2152(2) -0.05948(12) 0.0386(6) Uani 1 d . .
N2 N -0.5179(3) -0.2661(2) -0.22599(14) 0.0417(6) Uani 1 d . .
N3 N 0.1599(5) 0.5382(3) 0.8370(2) 0.0707(9) Uani 1 d . .
O1 O 0.1010(3) -0.08420(15) 0.01148(11) 0.0390(5) Uani 1 d . .
O2 O 0.4168(3) 0.0162(2) 0.08865(12) 0.0500(6) Uani 1 d . .
O3 O 0.6885(3) -0.0800(2) 0.0943(2) 0.0781(9) Uani 1 d . .
O4 O -0.0208(4) 0.0426(2) 0.14372(14) 0.0500(6) Uani 1 d . .
O5 O 0.3359(4) 0.5566(2) 0.8508(2) 0.0906(10) Uani 1 d . .
O6 O 0.0608(7) 0.4780(4) 0.8699(2) 0.144(2) Uani 1 d . .
O7 O 0.0829(6) 0.5837(3) 0.7849(3) 0.150(2) Uani 1 d . .
O1W O 0.6768(5) 0.4982(3) 0.7742(2) 0.0966(10) Uani 1 d . .
H3 H 0.1615(46) -0.4227(27) 0.0082(18) 0.053(10) Uiso 1 d . .
H4 H 0.4838(51) -0.4201(28) 0.0664(21) 0.066(11) Uiso 1 d . .
H5 H 0.6062(44) -0.2597(23) 0.0923(16) 0.038(8) Uiso 1 d . .
H7 H -0.0999(43) -0.3512(27) -0.0400(16) 0.042(8) Uiso 1 d . .
H8A H -0.4846(44) -0.2164(24) -0.0800(16) 0.047(9) Uiso 1 d . .
H8B H -0.3821(42) -0.3194(27) -0.0876(17) 0.043(9) Uiso 1 d . .
H9A H -0.3136(43) -0.1586(28) -0.1903(17) 0.058(10) Uiso 1 d . .
H9B H -0.2268(47) -0.2696(25) -0.1892(17) 0.053(10) Uiso 1 d . .
H10A H -0.3524(50) -0.3231(28) -0.3053(17) 0.059(10) Uiso 1 d . .
H10B H -0.5670(62) -0.2965(32) -0.3309(23) 0.085(13) Uiso 1 d . .
H10C H -0.4308(48) -0.1970(32) -0.3242(19) 0.074(11) Uiso 1 d . .
H11A H -0.7283(52) -0.1939(30) -0.1715(23) 0.069(13) Uiso 1 d . .
H11B H -0.7846(55) -0.2067(29) -0.2446(21) 0.069(12) Uiso 1 d . .
H11C H -0.6103(64) -0.1111(39) -0.2228(25) 0.105(15) Uiso 1 d . .
H2N H -0.5472(39) -0.3260(25) -0.2120(16) 0.034(8) Uiso 1 d . .
H1W H 0.1081(49) -0.0136(26) -0.1372(17) 0.034(10) Uiso 1 d . .
H2W H -0.0396(75) -0.0376(38) -0.1838(29) 0.114(20) Uiso 1 d . .

loop_
_atom_type_symbol
_atom_type_description
_atom_type_scat_dispersion_real
_atom_type_scat_dispersion_imag
_atom_type_scat_source
C C 0.0033 0.0016 'International Tables Vol C Tables 4.2.6.8 and 6.1.1.4'
H H 0.0000 0.0000 'International Tables Vol C Tables 4.2.6.8 and 6.1.1.4'
N N 0.0061 0.0033 'International Tables Vol C Tables 4.2.6.8 and 6.1.1.4'
O O 0.0106 0.0060 'International Tables Vol C Tables 4.2.6.8 and 6.1.1.4'
Zn Zn 0.2839 1.4301 'International Tables Vol C Tables 4.2.6.8 and 6.1.1.4'

loop_
_geom_angle_atom_site_label_1
_geom_angle_atom_site_label_2
_geom_angle_atom_site_label_3
_geom_angle
_geom_angle_site_symmetry_1
_geom_angle_site_symmetry_3
_geom_angle_publ_flag
O2 Zn1 O1 89.76(8) . . ?
O2 Zn1 N1 97.16(9) . 3 ?
O1 Zn1 N1 160.89(9) . 3 ?
O2 Zn1 O1 162.66(9) . 3 ?
O1 Zn1 O1 79.10(8) . 3 ?
N1 Zn1 O1 89.67(8) 3 3 ?
O2 Zn1 O4 102.68(10) . . ?
O1 Zn1 O4 97.78(9) . . ?
N1 Zn1 O4 98.03(10) 3 . ?
O1 Zn1 O4 92.06(10) 3 . ?
O2 Zn1 Zn1 128.25(7) . 3 ?
O1 Zn1 Zn1 39.76(5) . 3 ?
N1 Zn1 Zn1 127.32(7) 3 3 ?
O1 Zn1 Zn1 39.34(5) 3 3 ?
O4 Zn1 Zn1 96.36(8) . 3 ?
O1 C1 C6 121.9(3) . . ?
O1 C1 C2 119.6(2) . . ?
C6 C1 C2 118.5(3) . . ?
C3 C2 C1 119.3(3) . . ?
C3 C2 C7 115.3(3) . . ?
C1 C2 C7 125.4(3) . . ?
C4 C3 C2 122.0(3) . . ?
C3 C4 C5 118.1(3) . . ?
C4 C5 C6 123.4(3) . . ?
C5 C6 C1 118.6(3) . . ?
C5 C6 C12 116.6(3) . . ?
C1 C6 C12 124.7(3) . . ?
N1 C7 C2 128.9(3) . . ?
N1 C8 C9 108.4(2) . . ?
N2 C9 C8 112.9(2) . . ?
O3 C12 O2 122.6(3) . . ?
O3 C12 C6 115.9(3) . . ?
O2 C12 C6 121.6(3) . . ?
C7 N1 C8 116.7(3) . . ?
C7 N1 Zn1 124.3(2) . 3 ?
C8 N1 Zn1 118.9(2) . 3 ?
C10 N2 C11 111.1(3) . . ?
C10 N2 C9 111.1(2) . . ?
C11 N2 C9 111.1(3) . . ?
O6 N3 O5 124.6(5) . . ?
O6 N3 O7 118.8(5) . . ?
O5 N3 O7 116.6(4) . . ?
C1 O1 Zn1 127.9(2) . . ?
C1 O1 Zn1 131.1(2) . 3 ?
Zn1 O1 Zn1 100.90(8) . 3 ?
C12 O2 Zn1 130.2(2) . . ?

loop_
_geom_bond_atom_site_label_1
_geom_bond_atom_site_label_2
_geom_bond_distance
_geom_bond_site_symmetry_2
_geom_bond_publ_flag
Zn1 O2 1.979(2) . ?
Zn1 O1 2.018(2) . ?
Zn1 N1 2.034(2) 3 ?
Zn1 O1 2.036(2) 3 ?
Zn1 O4 2.060(3) . ?
Zn1 Zn1 3.1263(10) 3 ?
C1 O1 1.325(3) . ?
C1 C6 1.415(4) . ?
C1 C2 1.424(4) . ?
C2 C3 1.403(4) . ?
C2 C7 1.452(4) . ?
C3 C4 1.367(5) . ?
C4 C5 1.378(5) . ?
C5 C6 1.389(4) . ?
C6 C12 1.511(4) . ?
C7 N1 1.288(4) . ?
C8 N1 1.463(3) . ?
C8 C9 1.503(5) . ?
C9 N2 1.502(4) . ?
C10 N2 1.490(4) . ?
C11 N2 1.495(5) . ?
C12 O3 1.242(4) . ?
C12 O2 1.266(3) . ?
N1 Zn1 2.034(2) 3 ?
N3 O6 1.200(5) . ?
N3 O5 1.220(4) . ?
N3 O7 1.225(5) . ?
O1 Zn1 2.036(2) 3 ?
